data_4034436
loop_
_publ_author_name
'Chang, Meng-Yang'
'Chen, Shin-Mei'
'Hsiao, Yu-Ting'

_publ_section_title
;
 Trifluoroacetic Anhydride Mediated One-Pot Synthesis of 1-Aryl
 Isochroman-3-ones via the Carboxy-Pictet-Spengler Reaction.
;
_journal_issue 18
_journal_name_full 'The Journal of organic chemistry'
_journal_page_first 11687
_journal_page_last 11698
_journal_paper_doi 10.1021/acs.joc.9b01605
_journal_volume 84
_journal_year 2019
_chemical_formula_sum 'C18 H18 O4'
_chemical_formula_weight 298.32
_space_group_crystal_system monoclinic
_space_group_IT_number 14
_space_group_name_Hall '-P 2ybc'
_space_group_name_H-M_alt 'P 1 21/c 1'
_atom_sites_solution_hydrogens geom
_audit_creation_method SHELXL-2014/6
_cell_angle_alpha 90
_cell_angle_beta 105.1440(10)
_cell_angle_gamma 90
_cell_formula_units_Z 4
_cell_length_a 9.7914(3)
_cell_length_b 11.0553(4)
_cell_length_c 14.4153(5)
_cell_measurement_reflns_used 6551
_cell_measurement_temperature 99(2)
_cell_measurement_theta_max 26.3907
_cell_measurement_theta_min 2.3529
_cell_volume 1506.22(9)
_computing_cell_refinement 'SAINT V8.34A (Bruker AXS Inc., 2013)'
_computing_data_collection 'Bruker APEX2'
_computing_data_reduction 'SAINT V8.34A (Bruker AXS Inc., 2013)'
_computing_molecular_graphics 'Bruker SHELXTL'
_computing_publication_material 'Bruker SHELXTL'
_computing_structure_refinement 'SHELXL-2014/6 (Sheldrick, 2014)'
_diffrn_ambient_temperature 99(2)
_diffrn_detector_area_resol_mean 8.3333
_diffrn_measured_fraction_theta_full 0.996
_diffrn_measured_fraction_theta_max 0.996
_diffrn_measurement_device_type 'Bruker APEX-II CCD'
_diffrn_measurement_method '\f and \w scans'
_diffrn_radiation_type MoK\a
_diffrn_radiation_wavelength 0.71073
_diffrn_reflns_av_R_equivalents 0.0209
_diffrn_reflns_av_unetI/netI 0.0184
_diffrn_reflns_Laue_measured_fraction_full 0.996
_diffrn_reflns_Laue_measured_fraction_max 0.996
_diffrn_reflns_limit_h_max 12
_diffrn_reflns_limit_h_min -12
_diffrn_reflns_limit_k_max 13
_diffrn_reflns_limit_k_min -13
_diffrn_reflns_limit_l_max 13
_diffrn_reflns_limit_l_min -18
_diffrn_reflns_number 14084
_diffrn_reflns_point_group_measured_fraction_full 0.996
_diffrn_reflns_point_group_measured_fraction_max 0.996
_diffrn_reflns_theta_full 25.242
_diffrn_reflns_theta_max 26.402
_diffrn_reflns_theta_min 2.155
_exptl_absorpt_coefficient_mu 0.092
_exptl_absorpt_correction_T_max 0.7454
_exptl_absorpt_correction_T_min 0.7062
_exptl_absorpt_correction_type multi-scan
_exptl_absorpt_process_details 'SADABS V2014/4 (Bruker AXS Inc.)'
_exptl_crystal_colour colorless
_exptl_crystal_density_diffrn 1.316
_exptl_crystal_density_meas ?
_exptl_crystal_density_method 'not measured'
_exptl_crystal_description columnar
_exptl_crystal_F_000 632
_exptl_crystal_size_max 0.23
_exptl_crystal_size_mid 0.08
_exptl_crystal_size_min 0.07
_refine_diff_density_max 0.303
_refine_diff_density_min -0.221
_refine_diff_density_rms 0.038
_refine_ls_extinction_method none
_refine_ls_goodness_of_fit_ref 1.056
_refine_ls_hydrogen_treatment constr
_refine_ls_matrix_type full
_refine_ls_number_parameters 202
_refine_ls_number_reflns 3077
_refine_ls_number_restraints 0
_refine_ls_restrained_S_all 1.056
_refine_ls_R_factor_all 0.0386
_refine_ls_R_factor_gt 0.0336
_refine_ls_shift/su_max 0.001
_refine_ls_shift/su_mean 0.000
_refine_ls_structure_factor_coef Fsqd
_refine_ls_weighting_details 'w=1/[\s^2^(Fo^2^)+(0.0437P)^2^+0.5103P] where P=(Fo^2^+2Fc^2^)/3'
_refine_ls_weighting_scheme calc
_refine_ls_wR_factor_gt 0.0864
_refine_ls_wR_factor_ref 0.0900
_reflns_Friedel_coverage 0.000
_reflns_number_gt 2709
_reflns_number_total 3077
_reflns_threshold_expression 'I > 2\s(I)'
_cod_data_source_file jo9b01605_si_001.cif
_cod_data_source_block mo_180943LT_0m
_cod_depositor_comments
;
The following automatic conversions were performed:

data item '_exptl_crystal_density_meas' value 'not measured' was
changed to '?' -- the value is perceived as not measured.

Automatic conversion script
Id: cif_fix_values 6909 2019-04-08 15:41:33Z antanas 
;
_cod_original_sg_symbol_H-M 'P 21/c'
_cod_database_code 4034436
_shelx_space_group_comment
;
The symmetry employed for this shelxl refinement is uniquely defined
by the following loop, which should always be used as a source of
symmetry information in preference to the above space-group names.
They are only intended as comments.
;
_shelxl_version_number 2014/6

loop_
_space_group_symop_operation_xyz
'x, y, z'
'-x, y+1/2, -z+1/2'
'-x, -y, -z'
'x, -y-1/2, z-1/2'

loop_
_atom_site_label
_atom_site_type_symbol
_atom_site_fract_x
_atom_site_fract_y
_atom_site_fract_z
_atom_site_U_iso_or_equiv
_atom_site_adp_type
_atom_site_occupancy
_atom_site_site_symmetry_order
_atom_site_calc_flag
_atom_site_refinement_flags_posn
_atom_site_refinement_flags_adp
O1 O 0.31801(9) 1.16837(7) -0.01573(6) 0.0220(2) Uani 1 1 d . .
O2 O 0.18870(8) 1.14485(7) 0.11532(6) 0.01807(19) Uani 1 1 d . .
O3 O 0.07321(8) 0.64130(7) -0.03933(5) 0.01748(19) Uani 1 1 d . .
O4 O 0.09058(11) 0.59880(8) -0.18478(6) 0.0293(2) Uani 1 1 d . .
C1 C 0.48858(13) 0.48171(12) 0.21064(9) 0.0264(3) Uani 1 1 d . .
H1 H 0.5674 0.4348 0.2440 0.032 Uiso 1 1 calc R U
C2 C 0.48089(12) 0.60300(11) 0.23213(8) 0.0208(3) Uani 1 1 d . .
H13 H 0.5527 0.6390 0.2818 0.025 Uiso 1 1 calc R U
C3 C 0.36782(12) 0.67182(10) 0.18087(8) 0.0168(2) Uani 1 1 d . .
H14 H 0.3634 0.7554 0.1952 0.020 Uiso 1 1 calc R U
C4 C 0.26093(11) 0.62043(10) 0.10892(8) 0.0149(2) Uani 1 1 d . .
C5 C 0.13616(11) 0.69830(10) 0.05483(7) 0.0145(2) Uani 1 1 d . .
C6 C 0.18188(11) 0.82600(10) 0.03728(8) 0.0143(2) Uani 1 1 d . .
C7 C 0.15864(11) 0.92685(10) 0.08982(7) 0.0140(2) Uani 1 1 d . .
H7 H 0.1109 0.9179 0.1389 0.017 Uiso 1 1 calc R U
C8 C 0.20551(11) 1.03990(10) 0.07000(8) 0.0146(2) Uani 1 1 d . .
C9 C 0.27600(11) 1.05320(10) -0.00315(8) 0.0171(2) Uani 1 1 d . .
C10 C 0.37238(14) 1.18949(12) -0.09687(10) 0.0276(3) Uani 1 1 d . .
H2 H 0.4605 1.1440 -0.0894 0.041 Uiso 1 1 calc R U
H18 H 0.3911 1.2761 -0.1016 0.041 Uiso 1 1 calc R U
H3 H 0.3029 1.1629 -0.1554 0.041 Uiso 1 1 calc R U
C11 C 0.11792(12) 1.13722(11) 0.19011(8) 0.0201(3) Uani 1 1 d . .
H5 H 0.0239 1.1017 0.1646 0.030 Uiso 1 1 calc R U
H4 H 0.1082 1.2184 0.2149 0.030 Uiso 1 1 calc R U
H6 H 0.1731 1.0863 0.2422 0.030 Uiso 1 1 calc R U
C12 C 0.13971(13) 0.65042(10) -0.10973(8) 0.0202(3) Uani 1 1 d . .
C13 C 0.27027(13) 0.72821(11) -0.08970(9) 0.0227(3) Uani 1 1 d . .
H8 H 0.2898 0.7522 -0.1512 0.027 Uiso 1 1 calc R U
H9 H 0.3524 0.6814 -0.0521 0.027 Uiso 1 1 calc R U
C14 C 0.25098(12) 0.83963(10) -0.03444(8) 0.0174(2) Uani 1 1 d . .
C15 C 0.29704(12) 0.95346(11) -0.05548(8) 0.0191(2) Uani 1 1 d . .
H10 H 0.3427 0.9623 -0.1057 0.023 Uiso 1 1 calc R U
C16 C 0.38136(15) 0.42869(11) 0.14044(10) 0.0306(3) Uani 1 1 d . .
H12 H 0.3860 0.3450 0.1265 0.037 Uiso 1 1 calc R U
C17 C 0.26725(13) 0.49722(11) 0.09035(9) 0.0244(3) Uani 1 1 d . .
H11 H 0.1930 0.4600 0.0431 0.029 Uiso 1 1 calc R U
C18 C 0.01802(11) 0.69303(10) 0.10524(8) 0.0170(2) Uani 1 1 d . .
H15 H -0.0644 0.7375 0.0674 0.026 Uiso 1 1 calc R U
H16 H 0.0505 0.7297 0.1691 0.026 Uiso 1 1 calc R U
H17 H -0.0082 0.6085 0.1117 0.026 Uiso 1 1 calc R U

loop_
_atom_site_aniso_label
_atom_site_aniso_U_11
_atom_site_aniso_U_22
_atom_site_aniso_U_33
_atom_site_aniso_U_23
_atom_site_aniso_U_13
_atom_site_aniso_U_12
O1 0.0246(4) 0.0165(4) 0.0278(5) 0.0058(3) 0.0120(4) -0.0020(3)
O2 0.0219(4) 0.0132(4) 0.0203(4) -0.0006(3) 0.0077(3) -0.0001(3)
O3 0.0211(4) 0.0170(4) 0.0129(4) -0.0022(3) 0.0021(3) -0.0008(3)
O4 0.0490(6) 0.0215(5) 0.0168(4) -0.0042(4) 0.0076(4) 0.0017(4)
C1 0.0234(6) 0.0217(6) 0.0305(7) 0.0084(5) 0.0009(5) 0.0053(5)
C2 0.0185(5) 0.0223(6) 0.0199(6) 0.0027(5) 0.0018(5) -0.0025(5)
C3 0.0200(5) 0.0143(5) 0.0169(5) -0.0005(4) 0.0066(4) -0.0010(4)
C4 0.0166(5) 0.0148(5) 0.0145(5) 0.0022(4) 0.0063(4) -0.0004(4)
C5 0.0170(5) 0.0142(5) 0.0115(5) -0.0021(4) 0.0024(4) -0.0013(4)
C6 0.0133(5) 0.0153(5) 0.0133(5) 0.0022(4) 0.0016(4) 0.0003(4)
C7 0.0131(5) 0.0166(5) 0.0118(5) 0.0017(4) 0.0027(4) 0.0005(4)
C8 0.0130(5) 0.0148(5) 0.0146(5) 0.0007(4) 0.0009(4) 0.0020(4)
C9 0.0150(5) 0.0159(5) 0.0196(6) 0.0056(4) 0.0032(4) 0.0003(4)
C10 0.0286(6) 0.0258(7) 0.0327(7) 0.0124(5) 0.0158(6) 0.0000(5)
C11 0.0238(6) 0.0175(6) 0.0206(6) -0.0023(4) 0.0083(5) 0.0007(4)
C12 0.0318(6) 0.0140(5) 0.0150(6) 0.0005(4) 0.0066(5) 0.0057(5)
C13 0.0312(6) 0.0206(6) 0.0209(6) 0.0008(5) 0.0149(5) 0.0029(5)
C14 0.0183(5) 0.0181(6) 0.0164(5) 0.0010(4) 0.0055(4) 0.0020(4)
C15 0.0193(5) 0.0223(6) 0.0181(5) 0.0046(5) 0.0091(4) 0.0020(4)
C16 0.0352(7) 0.0138(6) 0.0380(7) 0.0003(5) 0.0012(6) 0.0035(5)
C17 0.0258(6) 0.0168(6) 0.0261(6) -0.0019(5) -0.0011(5) -0.0018(5)
C18 0.0171(5) 0.0162(5) 0.0187(6) 0.0000(4) 0.0063(4) -0.0021(4)

loop_
_atom_type_symbol
_atom_type_description
_atom_type_scat_dispersion_real
_atom_type_scat_dispersion_imag
_atom_type_scat_source
C C 0.0033 0.0016 'International Tables Vol C Tables 4.2.6.8 and 6.1.1.4'
H H 0.0000 0.0000 'International Tables Vol C Tables 4.2.6.8 and 6.1.1.4'
O O 0.0106 0.0060 'International Tables Vol C Tables 4.2.6.8 and 6.1.1.4'

loop_
_geom_angle_atom_site_label_1
_geom_angle_atom_site_label_2
_geom_angle_atom_site_label_3
_geom_angle
C9 O1 C10 116.88(9)
C8 O2 C11 117.06(8)
C12 O3 C5 119.56(9)
C2 C1 C16 119.96(11)
C2 C1 H1 120.0
C16 C1 H1 120.0
C1 C2 C3 119.68(11)
C1 C2 H13 120.2
C3 C2 H13 120.2
C2 C3 C4 120.98(11)
C2 C3 H14 119.5
C4 C3 H14 119.5
C3 C4 C17 118.77(10)
C3 C4 C5 119.74(10)
C17 C4 C5 121.45(10)
O3 C5 C18 103.66(8)
O3 C5 C6 108.25(8)
C18 C5 C6 114.13(9)
O3 C5 C4 108.30(8)
C18 C5 C4 109.93(9)
C6 C5 C4 112.08(9)
C14 C6 C7 119.87(10)
C14 C6 C5 116.59(10)
C7 C6 C5 123.54(9)
C8 C7 C6 119.82(10)
C8 C7 H7 120.1
C6 C7 H7 120.1
O2 C8 C7 125.51(10)
O2 C8 C9 114.44(9)
C7 C8 C9 120.05(10)
O1 C9 C15 125.38(10)
O1 C9 C8 114.83(10)
C15 C9 C8 119.79(10)
O1 C10 H2 109.5
O1 C10 H18 109.5
H2 C10 H18 109.5
O1 C10 H3 109.5
H2 C10 H3 109.5
H18 C10 H3 109.5
O2 C11 H5 109.5
O2 C11 H4 109.5
H5 C11 H4 109.5
O2 C11 H6 109.5
H5 C11 H6 109.5
H4 C11 H6 109.5
O4 C12 O3 118.87(11)
O4 C12 C13 124.21(11)
O3 C12 C13 116.90(10)
C12 C13 C14 110.58(9)
C12 C13 H8 109.5
C14 C13 H8 109.5
C12 C13 H9 109.5
C14 C13 H9 109.5
H8 C13 H9 108.1
C6 C14 C15 120.59(10)
C6 C14 C13 117.37(10)
C15 C14 C13 122.02(10)
C9 C15 C14 119.87(10)
C9 C15 H10 120.1
C14 C15 H10 120.1
C1 C16 C17 120.24(12)
C1 C16 H12 119.9
C17 C16 H12 119.9
C16 C17 C4 120.31(11)
C16 C17 H11 119.8
C4 C17 H11 119.8
C5 C18 H15 109.5
C5 C18 H16 109.5
H15 C18 H16 109.5
C5 C18 H17 109.5
H15 C18 H17 109.5
H16 C18 H17 109.5

loop_
_geom_bond_atom_site_label_1
_geom_bond_atom_site_label_2
_geom_bond_distance
O1 C9 1.3646(13)
O1 C10 1.4253(15)
O2 C8 1.3624(13)
O2 C11 1.4283(14)
O3 C12 1.3452(14)
O3 C5 1.4772(13)
O4 C12 1.2064(14)
C1 C2 1.3827(18)
C1 C16 1.3837(19)
C1 H1 0.9500
C2 C3 1.3868(16)
C2 H13 0.9500
C3 C4 1.3881(16)
C3 H14 0.9500
C4 C17 1.3926(16)
C4 C5 1.5310(15)
C5 C18 1.5194(15)
C5 C6 1.5222(15)
C6 C14 1.3838(16)
C6 C7 1.3994(15)
C7 C8 1.3867(15)
C7 H7 0.9500
C8 C9 1.4107(15)
C9 C15 1.3815(16)
C10 H2 0.9800
C10 H18 0.9800
C10 H3 0.9800
C11 H5 0.9800
C11 H4 0.9800
C11 H6 0.9800
C12 C13 1.5047(17)
C13 C14 1.5053(16)
C13 H8 0.9900
C13 H9 0.9900
C14 C15 1.3966(16)
C15 H10 0.9500
C16 C17 1.3864(18)
C16 H12 0.9500
C17 H11 0.9500
C18 H15 0.9800
C18 H16 0.9800
C18 H17 0.9800
